data_7017040
loop_
_publ_author_name
'Xu, Fenfen'
'Du, Shaowu'
'Liu, Yuping'
'Hassan, Jacqueline'
'Zhang, Jie'
'Bond, Alan M.'

_publ_section_title
;
 Synthesis and characterization of diiron dithiolate complexes containing
 a quinoxaline bridge.
;
_journal_issue 41
_journal_name_full 'Dalton transactions (Cambridge, England : 2003)'
_journal_page_first 10907
_journal_page_last 10917
_journal_paper_doi 10.1039/c1dt10953g
_journal_volume 40
_journal_year 2011
_chemical_formula_sum 'C41 H34 Cl4 Fe2 N2 O4 P2 S2'
_chemical_formula_weight 998.26
_chemical_name_systematic
;
?
;
_space_group_IT_number 2
_symmetry_cell_setting triclinic
_symmetry_space_group_name_Hall '-P 1'
_symmetry_space_group_name_H-M 'P -1'
_atom_sites_solution_hydrogens geom
_atom_sites_solution_primary direct
_atom_sites_solution_secondary difmap
_audit_creation_method SHELXL-97
_cell_angle_alpha 86.244(12)
_cell_angle_beta 88.721(11)
_cell_angle_gamma 87.302(13)
_cell_formula_units_Z 2
_cell_length_a 10.518(6)
_cell_length_b 11.149(6)
_cell_length_c 18.267(11)
_cell_measurement_reflns_used 6060
_cell_measurement_temperature 293(2)
_cell_measurement_theta_max 24.00
_cell_measurement_theta_min 2.61
_cell_volume 2135(2)
_computing_cell_refinement 'Siemens SMART'
_computing_data_collection 'Siemens SMART'
_computing_data_reduction 'Siemens XPREP'
_computing_molecular_graphics 'Bruker SHELXTL'
_computing_publication_material 'Bruker SHELXTL'
_computing_structure_refinement 'Siemens SHELXTL'
_computing_structure_solution 'Siemens SHELXTL'
_diffrn_ambient_temperature 293(2)
_diffrn_measured_fraction_theta_full 0.988
_diffrn_measured_fraction_theta_max 0.988
_diffrn_measurement_device_type 'Saturn70 (4x4 bin mode)'
_diffrn_measurement_method '\w scans'
_diffrn_radiation_monochromator graphite
_diffrn_radiation_source 'fine-focus sealed tube'
_diffrn_radiation_type MoK\a
_diffrn_radiation_wavelength 0.71073
_diffrn_reflns_av_R_equivalents 0.1191
_diffrn_reflns_av_sigmaI/netI 0.1497
_diffrn_reflns_limit_h_max 12
_diffrn_reflns_limit_h_min -11
_diffrn_reflns_limit_k_max 12
_diffrn_reflns_limit_k_min -12
_diffrn_reflns_limit_l_max 20
_diffrn_reflns_limit_l_min -15
_diffrn_reflns_number 14946
_diffrn_reflns_theta_full 24.00
_diffrn_reflns_theta_max 24.00
_diffrn_reflns_theta_min 2.61
_diffrn_standards_decay_% none
_diffrn_standards_interval_count none
_diffrn_standards_interval_time none
_diffrn_standards_number none
_exptl_absorpt_coefficient_mu 1.147
_exptl_absorpt_correction_T_max 1.0000
_exptl_absorpt_correction_T_min 0.6078
_exptl_absorpt_correction_type multi-scan
_exptl_absorpt_process_details 'Sphere (Rigaku Crystalclear'
_exptl_crystal_colour red
_exptl_crystal_density_diffrn 1.553
_exptl_crystal_density_method 'not measured'
_exptl_crystal_description prism
_exptl_crystal_F_000 1016
_exptl_crystal_size_max .13
_exptl_crystal_size_mid .10
_exptl_crystal_size_min .06
_refine_diff_density_max 1.272
_refine_diff_density_min -0.889
_refine_diff_density_rms 0.181
_refine_ls_extinction_method none
_refine_ls_goodness_of_fit_ref 1.087
_refine_ls_hydrogen_treatment constr
_refine_ls_matrix_type full
_refine_ls_number_parameters 514
_refine_ls_number_reflns 6616
_refine_ls_number_restraints 0
_refine_ls_restrained_S_all 1.087
_refine_ls_R_factor_gt 0.0748
_refine_ls_shift/su_max 0.000
_refine_ls_shift/su_mean 0.000
_refine_ls_structure_factor_coef Fsqd
_refine_ls_weighting_details 'calc w=1/[\s^2^(Fo^2^)+(0.1123P)^2^+0.0000P] where P=(Fo^2^+2Fc^2^)/3'
_refine_ls_weighting_scheme calc
_refine_ls_wR_factor_gt 0.1936
_refine_ls_wR_factor_ref 0.2115
_reflns_number_gt 4995
_reflns_number_total 6616
_reflns_threshold_expression >2sigma(I)
_cod_data_source_file c1dt10953g.txt
_cod_data_source_block compound_4
_cod_depositor_comments
;
The following automatic conversions were performed:

'_symmetry_cell_setting' value 'Triclinic' changed to 'triclinic'
according to /home/saulius/struct/CIF-dictionaries/cif_core.dic
dictionary named 'cif_core.dic' version 2.4.1 from
2010-06-29.

'_exptl_absorpt_correction_type' value 'Multi-scan'
changed to 'multi-scan' according to
/home/saulius/struct/CIF-dictionaries/cif_core.dic dictionary named
'cif_core.dic' version 2.4.1 from 2010-06-29.

Automatic conversion script
Id: cif_fix_values 1715 2011-07-08 13:25:40Z adriana 
;
_cod_original_sg_symbol_H-M P-1
_cod_database_code 7017040
_refine_ls_r_factor_ref 0.0898

loop_
_symmetry_equiv_pos_as_xyz
'x, y, z'
'-x, -y, -z'

loop_
_atom_site_label
_atom_site_type_symbol
_atom_site_fract_x
_atom_site_fract_y
_atom_site_fract_z
_atom_site_U_iso_or_equiv
_atom_site_adp_type
_atom_site_occupancy
_atom_site_symmetry_multiplicity
_atom_site_calc_flag
_atom_site_refinement_flags
Fe1 Fe 0.28402(7) 1.14781(7) -0.24148(4) 0.0161(3) Uani 1 1 d .
Fe2 Fe 0.10969(7) 1.25475(7) -0.17180(4) 0.0157(3) Uani 1 1 d .
S1 S 0.17928(13) 1.31971(12) -0.28429(8) 0.0167(3) Uani 1 1 d .
S2 S 0.09109(13) 1.07391(12) -0.21635(8) 0.0187(4) Uani 1 1 d .
P1 P 0.44121(13) 1.26719(13) -0.22677(8) 0.0169(4) Uani 1 1 d .
P2 P 0.23632(13) 1.38829(12) -0.12928(8) 0.0154(4) Uani 1 1 d .
N1 N 0.1605(5) 1.2031(4) -0.4597(3) 0.0236(12) Uani 1 1 d .
N2 N 0.0841(5) 0.9765(4) -0.4003(3) 0.0222(11) Uani 1 1 d .
O1 O 0.3922(4) 1.0257(4) -0.3673(3) 0.0332(11) Uani 1 1 d .
O2 O 0.3789(4) 0.9825(4) -0.1225(3) 0.0338(11) Uani 1 1 d .
O3 O -0.1378(4) 1.3828(4) -0.1788(3) 0.0376(12) Uani 1 1 d .
O4 O 0.0710(4) 1.1252(4) -0.0298(2) 0.0275(10) Uani 1 1 d .
C1 C 0.3492(5) 1.0738(5) -0.3187(4) 0.0242(14) Uani 1 1 d .
C2 C 0.3427(6) 1.0468(5) -0.1697(3) 0.0215(13) Uani 1 1 d .
C3 C -0.0406(6) 1.3320(5) -0.1748(3) 0.0221(13) Uani 1 1 d .
C4 C 0.0887(6) 1.1792(5) -0.0841(3) 0.0205(13) Uani 1 1 d .
C5 C 0.0653(6) 1.3011(5) -0.3579(3) 0.0211(13) Uani 1 1 d .
H5A H -0.0198 1.2974 -0.3366 0.025 Uiso 1 1 calc R
H5B H 0.0665 1.3709 -0.3925 0.025 Uiso 1 1 calc R
C6 C 0.0943(5) 1.1920(5) -0.3976(3) 0.0208(13) Uani 1 1 d .
C7 C 0.1903(5) 1.0998(6) -0.4953(3) 0.0235(14) Uani 1 1 d .
C8 C 0.2590(6) 1.1085(7) -0.5618(4) 0.0360(16) Uani 1 1 d .
H8A H 0.2838 1.1829 -0.5817 0.043 Uiso 1 1 calc R
C9 C 0.2894(6) 1.0057(7) -0.5975(4) 0.0354(17) Uani 1 1 d .
H9A H 0.3355 1.0101 -0.6415 0.042 Uiso 1 1 calc R
C10 C 0.2511(6) 0.8956(6) -0.5676(4) 0.0349(18) Uani 1 1 d .
H10A H 0.2731 0.8267 -0.5920 0.042 Uiso 1 1 calc R
C11 C 0.1829(6) 0.8848(6) -0.5043(4) 0.0310(16) Uani 1 1 d .
H11A H 0.1569 0.8098 -0.4862 0.037 Uiso 1 1 calc R
C12 C 0.1511(6) 0.9886(6) -0.4654(3) 0.0248(14) Uani 1 1 d .
C13 C 0.0569(5) 1.0769(5) -0.3677(3) 0.0237(14) Uani 1 1 d .
C14 C -0.0138(6) 1.0676(5) -0.2960(3) 0.0222(13) Uani 1 1 d .
H14A H -0.0571 0.9925 -0.2918 0.027 Uiso 1 1 calc R
H14B H -0.0781 1.1328 -0.2950 0.027 Uiso 1 1 calc R
C15 C 0.3840(5) 1.4066(5) -0.1854(3) 0.0201(13) Uani 1 1 d .
H15A H 0.3684 1.4689 -0.2242 0.024 Uiso 1 1 calc R
H15B H 0.4501 1.4330 -0.1548 0.024 Uiso 1 1 calc R
C16 C 0.5249(5) 1.3288(5) -0.3090(3) 0.0206(13) Uani 1 1 d .
C17 C 0.4774(6) 1.3230(6) -0.3789(3) 0.0253(14) Uani 1 1 d .
H17A H 0.4017 1.2852 -0.3848 0.030 Uiso 1 1 calc R
C18 C 0.5412(6) 1.3729(6) -0.4403(4) 0.0315(16) Uani 1 1 d .
H18A H 0.5106 1.3653 -0.4871 0.038 Uiso 1 1 calc R
C19 C 0.6505(7) 1.4338(6) -0.4311(4) 0.0386(18) Uani 1 1 d .
H19A H 0.6916 1.4708 -0.4715 0.046 Uiso 1 1 calc R
C20 C 0.6990(7) 1.4396(6) -0.3612(4) 0.0353(16) Uani 1 1 d .
H20A H 0.7746 1.4777 -0.3554 0.042 Uiso 1 1 calc R
C21 C 0.6364(6) 1.3900(6) -0.3007(4) 0.0282(14) Uani 1 1 d .
H21A H 0.6682 1.3968 -0.2541 0.034 Uiso 1 1 calc R
C22 C 0.5729(6) 1.2045(5) -0.1711(3) 0.0214(13) Uani 1 1 d .
C23 C 0.6426(6) 1.1057(5) -0.1972(4) 0.0264(14) Uani 1 1 d .
H23A H 0.6244 1.0788 -0.2428 0.032 Uiso 1 1 calc R
C24 C 0.7372(6) 1.0484(6) -0.1564(4) 0.0342(16) Uani 1 1 d .
H24A H 0.7820 0.9826 -0.1747 0.041 Uiso 1 1 calc R
C25 C 0.7674(6) 1.0849(6) -0.0901(4) 0.0353(17) Uani 1 1 d .
H25A H 0.8324 1.0453 -0.0631 0.042 Uiso 1 1 calc R
C26 C 0.6999(6) 1.1821(6) -0.0631(4) 0.0338(16) Uani 1 1 d .
H26A H 0.7195 1.2077 -0.0174 0.041 Uiso 1 1 calc R
C27 C 0.6022(6) 1.2426(6) -0.1034(3) 0.0252(14) Uani 1 1 d .
H27A H 0.5573 1.3080 -0.0847 0.030 Uiso 1 1 calc R
C28 C 0.2942(5) 1.3607(5) -0.0354(3) 0.0190(13) Uani 1 1 d .
C29 C 0.3372(5) 1.2445(5) -0.0118(3) 0.0212(13) Uani 1 1 d .
H29A H 0.3337 1.1829 -0.0435 0.025 Uiso 1 1 calc R
C30 C 0.3849(6) 1.2191(6) 0.0577(4) 0.0343(16) Uani 1 1 d .
H30A H 0.4157 1.1419 0.0724 0.041 Uiso 1 1 calc R
C31 C 0.3860(6) 1.3116(7) 0.1052(4) 0.0369(17) Uani 1 1 d .
H31A H 0.4164 1.2959 0.1524 0.044 Uiso 1 1 calc R
C32 C 0.3423(6) 1.4265(6) 0.0827(4) 0.0327(16) Uani 1 1 d .
H32A H 0.3432 1.4877 0.1149 0.039 Uiso 1 1 calc R
C33 C 0.2975(6) 1.4507(6) 0.0128(3) 0.0265(14) Uani 1 1 d .
H33A H 0.2692 1.5286 -0.0022 0.032 Uiso 1 1 calc R
C34 C 0.1707(6) 1.5427(5) -0.1280(3) 0.0182(12) Uani 1 1 d .
C35 C 0.2353(6) 1.6412(5) -0.1576(3) 0.0227(13) Uani 1 1 d .
H35A H 0.3145 1.6303 -0.1805 0.027 Uiso 1 1 calc R
C36 C 0.1800(6) 1.7555(5) -0.1526(4) 0.0284(15) Uani 1 1 d .
H36A H 0.2235 1.8213 -0.1721 0.034 Uiso 1 1 calc R
C37 C 0.0618(6) 1.7751(6) -0.1193(4) 0.0301(15) Uani 1 1 d .
H37A H 0.0260 1.8526 -0.1164 0.036 Uiso 1 1 calc R
C38 C -0.0017(6) 1.6760(5) -0.0905(3) 0.0268(14) Uani 1 1 d .
H38A H -0.0808 1.6867 -0.0674 0.032 Uiso 1 1 calc R
C39 C 0.0520(5) 1.5613(5) -0.0960(3) 0.0214(13) Uani 1 1 d .
H39A H 0.0073 1.4955 -0.0778 0.026 Uiso 1 1 calc R
C40 C 0.6284(10) 0.2440(8) 0.3552(6) 0.070(3) Uani 1 1 d .
H40A H 0.6011 0.2118 0.4033 0.084 Uiso 1 1 calc R
H40B H 0.6994 0.1932 0.3389 0.084 Uiso 1 1 calc R
Cl1 Cl 0.5030(3) 0.2380(3) 0.29417(16) 0.0936(10) Uani 1 1 d .
Cl2 Cl 0.6788(2) 0.38591(18) 0.36246(11) 0.0570(6) Uani 1 1 d .
C41 C 0.0093(9) 1.3020(9) -0.6891(5) 0.067(3) Uani 1 1 d .
H41A H -0.0316 1.2260 -0.6807 0.081 Uiso 1 1 calc R
H41B H -0.0445 1.3542 -0.7212 0.081 Uiso 1 1 calc R
Cl3 Cl 0.1566(2) 1.2764(2) -0.73321(13) 0.0694(7) Uani 1 1 d .
Cl4 Cl 0.0206(2) 1.36738(19) -0.60524(13) 0.0605(6) Uani 1 1 d .

loop_
_atom_site_aniso_label
_atom_site_aniso_U_11
_atom_site_aniso_U_22
_atom_site_aniso_U_33
_atom_site_aniso_U_23
_atom_site_aniso_U_13
_atom_site_aniso_U_12
Fe1 0.0139(5) 0.0146(4) 0.0197(5) 0.0003(4) -0.0030(3) -0.0003(3)
Fe2 0.0147(5) 0.0149(4) 0.0174(5) 0.0012(4) -0.0011(3) -0.0022(3)
S1 0.0163(7) 0.0156(7) 0.0181(7) 0.0011(6) -0.0022(6) -0.0006(6)
S2 0.0190(8) 0.0166(7) 0.0206(8) 0.0012(6) -0.0026(6) -0.0037(6)
P1 0.0145(8) 0.0190(7) 0.0167(8) 0.0023(6) -0.0008(6) -0.0017(6)
P2 0.0158(8) 0.0133(7) 0.0170(8) 0.0013(6) -0.0017(6) -0.0022(6)
N1 0.020(3) 0.029(3) 0.022(3) -0.005(2) -0.005(2) 0.000(2)
N2 0.020(3) 0.024(3) 0.023(3) -0.005(2) -0.005(2) -0.003(2)
O1 0.020(2) 0.046(3) 0.034(3) -0.016(2) 0.004(2) 0.003(2)
O2 0.028(3) 0.027(2) 0.045(3) 0.013(2) -0.012(2) -0.004(2)
O3 0.018(2) 0.043(3) 0.050(3) 0.003(2) -0.007(2) 0.005(2)
O4 0.036(3) 0.026(2) 0.021(2) 0.004(2) -0.001(2) -0.007(2)
C1 0.012(3) 0.026(3) 0.034(4) 0.006(3) -0.012(3) -0.004(3)
C2 0.020(3) 0.019(3) 0.026(3) 0.001(3) -0.005(3) -0.005(3)
C3 0.021(3) 0.028(3) 0.018(3) -0.007(3) 0.000(3) -0.003(3)
C4 0.023(3) 0.017(3) 0.022(3) -0.004(3) -0.003(3) -0.006(3)
C5 0.021(3) 0.027(3) 0.015(3) 0.000(3) -0.009(2) 0.004(3)
C6 0.017(3) 0.027(3) 0.019(3) -0.004(3) -0.009(3) 0.000(3)
C7 0.016(3) 0.034(4) 0.022(3) -0.011(3) -0.007(3) 0.002(3)
C8 0.027(4) 0.051(4) 0.031(4) -0.003(3) -0.002(3) -0.013(3)
C9 0.025(4) 0.055(5) 0.028(4) -0.014(4) 0.001(3) 0.001(3)
C10 0.028(4) 0.043(4) 0.036(4) -0.029(4) -0.007(3) 0.014(3)
C11 0.029(4) 0.031(4) 0.032(4) -0.002(3) -0.012(3) 0.006(3)
C12 0.017(3) 0.033(3) 0.025(3) -0.007(3) -0.005(3) 0.002(3)
C13 0.016(3) 0.030(3) 0.025(3) 0.001(3) -0.010(3) -0.001(3)
C14 0.022(3) 0.024(3) 0.022(3) -0.011(3) -0.002(3) -0.004(3)
C15 0.023(3) 0.016(3) 0.021(3) 0.004(2) -0.005(3) -0.004(2)
C16 0.019(3) 0.015(3) 0.027(3) -0.001(3) 0.006(3) 0.003(2)
C17 0.019(3) 0.032(3) 0.024(3) 0.006(3) -0.004(3) 0.001(3)
C18 0.036(4) 0.035(4) 0.022(3) 0.005(3) 0.007(3) 0.009(3)
C19 0.033(4) 0.043(4) 0.035(4) 0.025(3) 0.011(3) 0.004(3)
C20 0.026(4) 0.040(4) 0.039(4) 0.009(3) 0.005(3) -0.009(3)
C21 0.026(4) 0.031(3) 0.027(3) 0.007(3) -0.005(3) -0.005(3)
C22 0.019(3) 0.026(3) 0.018(3) 0.008(3) 0.000(2) -0.001(3)
C23 0.020(3) 0.030(3) 0.028(3) 0.003(3) 0.003(3) 0.003(3)
C24 0.021(3) 0.036(4) 0.042(4) 0.019(3) 0.003(3) 0.004(3)
C25 0.018(3) 0.036(4) 0.049(4) 0.024(3) -0.010(3) -0.005(3)
C26 0.023(3) 0.046(4) 0.033(4) 0.014(3) -0.013(3) -0.013(3)
C27 0.020(3) 0.032(3) 0.023(3) 0.011(3) -0.003(3) -0.005(3)
C28 0.017(3) 0.023(3) 0.016(3) 0.009(3) -0.004(2) -0.007(2)
C29 0.018(3) 0.025(3) 0.021(3) 0.004(3) -0.001(2) -0.003(3)
C30 0.026(4) 0.038(4) 0.037(4) 0.015(3) -0.002(3) -0.003(3)
C31 0.024(4) 0.063(5) 0.023(3) 0.013(3) -0.008(3) -0.012(3)
C32 0.029(4) 0.043(4) 0.029(4) -0.014(3) 0.002(3) -0.013(3)
C33 0.018(3) 0.031(3) 0.031(4) 0.004(3) -0.004(3) -0.015(3)
C34 0.030(3) 0.010(3) 0.015(3) 0.000(2) -0.003(2) -0.001(2)
C35 0.023(3) 0.021(3) 0.024(3) -0.003(3) 0.003(3) -0.003(3)
C36 0.038(4) 0.016(3) 0.031(4) -0.003(3) 0.011(3) -0.003(3)
C37 0.036(4) 0.020(3) 0.034(4) 0.001(3) 0.001(3) -0.001(3)
C38 0.028(3) 0.025(3) 0.028(3) -0.003(3) 0.003(3) -0.001(3)
C39 0.016(3) 0.020(3) 0.028(3) 0.004(3) 0.003(3) -0.007(2)
C40 0.084(7) 0.062(6) 0.067(6) -0.006(5) -0.015(5) -0.010(5)
Cl1 0.0736(18) 0.120(2) 0.0838(19) 0.0591(17) -0.0419(15) -0.0444(16)
Cl2 0.0793(15) 0.0507(12) 0.0403(11) 0.0028(9) -0.0045(10) -0.0007(11)
C41 0.055(6) 0.077(6) 0.069(6) 0.003(5) -0.023(5) -0.004(5)
Cl3 0.0595(14) 0.0948(18) 0.0535(13) 0.0065(13) -0.0034(11) -0.0140(13)
Cl4 0.0621(14) 0.0515(12) 0.0688(15) -0.0021(11) -0.0058(11) -0.0134(10)

loop_
_atom_type_symbol
_atom_type_description
_atom_type_scat_dispersion_real
_atom_type_scat_dispersion_imag
_atom_type_scat_source
C C 0.0033 0.0016 'International Tables Vol C Tables 4.2.6.8 and 6.1.1.4'
H H 0.0000 0.0000 'International Tables Vol C Tables 4.2.6.8 and 6.1.1.4'
N N 0.0061 0.0033 'International Tables Vol C Tables 4.2.6.8 and 6.1.1.4'
O O 0.0106 0.0060 'International Tables Vol C Tables 4.2.6.8 and 6.1.1.4'
P P 0.1023 0.0942 'International Tables Vol C Tables 4.2.6.8 and 6.1.1.4'
S S 0.1246 0.1234 'International Tables Vol C Tables 4.2.6.8 and 6.1.1.4'
Fe Fe 0.3463 0.8444 'International Tables Vol C Tables 4.2.6.8 and 6.1.1.4'
Cl Cl 0.1484 0.1585 'International Tables Vol C Tables 4.2.6.8 and 6.1.1.4'

loop_
_geom_angle_atom_site_label_1
_geom_angle_atom_site_label_2
_geom_angle_atom_site_label_3
_geom_angle
C2 Fe1 C1 99.5(3)
C2 Fe1 P1 90.40(19)
C1 Fe1 P1 98.03(19)
C2 Fe1 S2 87.1(2)
C1 Fe1 S2 107.10(19)
P1 Fe1 S2 154.81(6)
C2 Fe1 S1 152.58(19)
C1 Fe1 S1 107.8(2)
P1 Fe1 S1 83.91(7)
S2 Fe1 S1 86.84(7)
C2 Fe1 Fe2 99.06(19)
C1 Fe1 Fe2 153.93(17)
P1 Fe1 Fe2 99.97(6)
S2 Fe1 Fe2 55.86(5)
S1 Fe1 Fe2 55.99(5)
C3 Fe2 C4 96.8(3)
C3 Fe2 P2 103.39(19)
C4 Fe2 P2 93.12(18)
C3 Fe2 S2 108.45(19)
C4 Fe2 S2 85.72(18)
P2 Fe2 S2 148.06(6)
C3 Fe2 S1 97.1(2)
C4 Fe2 S1 165.8(2)
P2 Fe2 S1 86.10(7)
S2 Fe2 S1 87.49(6)
C3 Fe2 Fe1 147.15(19)
C4 Fe2 Fe1 109.46(19)
P2 Fe2 Fe1 94.70(6)
S2 Fe2 Fe1 56.28(5)
S1 Fe2 Fe1 56.58(5)
C5 S1 Fe2 113.9(2)
C5 S1 Fe1 115.00(19)
Fe2 S1 Fe1 67.43(5)
C14 S2 Fe2 116.74(19)
C14 S2 Fe1 115.7(2)
Fe2 S2 Fe1 67.86(5)
C22 P1 C16 101.8(3)
C22 P1 C15 106.5(3)
C16 P1 C15 100.8(3)
C22 P1 Fe1 116.5(2)
C16 P1 Fe1 118.1(2)
C15 P1 Fe1 111.4(2)
C34 P2 C28 101.8(3)
C34 P2 C15 102.3(3)
C28 P2 C15 103.7(3)
C34 P2 Fe2 116.23(19)
C28 P2 Fe2 117.99(19)
C15 P2 Fe2 112.82(18)
C6 N1 C7 117.5(5)
C13 N2 C12 115.8(5)
O1 C1 Fe1 178.9(5)
O2 C2 Fe1 178.7(5)
O3 C3 Fe2 178.1(6)
O4 C4 Fe2 175.6(5)
C6 C5 S1 112.8(4)
C6 C5 H5A 109.0
S1 C5 H5A 109.0
C6 C5 H5B 109.0
S1 C5 H5B 109.0
H5A C5 H5B 107.8
N1 C6 C13 121.2(5)
N1 C6 C5 118.0(6)
C13 C6 C5 120.7(6)
N1 C7 C12 120.1(6)
N1 C7 C8 119.0(6)
C12 C7 C8 120.9(6)
C9 C8 C7 119.2(7)
C9 C8 H8A 120.4
C7 C8 H8A 120.4
C8 C9 C10 119.8(6)
C8 C9 H9A 120.1
C10 C9 H9A 120.1
C11 C10 C9 122.2(6)
C11 C10 H10A 118.9
C9 C10 H10A 118.9
C10 C11 C12 119.7(7)
C10 C11 H11A 120.1
C12 C11 H11A 120.1
N2 C12 C7 122.5(5)
N2 C12 C11 119.3(6)
C7 C12 C11 118.1(6)
N2 C13 C6 122.8(6)
N2 C13 C14 117.6(6)
C6 C13 C14 119.6(5)
C13 C14 S2 112.8(4)
C13 C14 H14A 109.0
S2 C14 H14A 109.0
C13 C14 H14B 109.0
S2 C14 H14B 109.0
H14A C14 H14B 107.8
P1 C15 P2 113.1(3)
P1 C15 H15A 109.0
P2 C15 H15A 109.0
P1 C15 H15B 109.0
P2 C15 H15B 109.0
H15A C15 H15B 107.8
C17 C16 C21 118.8(6)
C17 C16 P1 122.2(5)
C21 C16 P1 118.9(5)
C16 C17 C18 121.1(6)
C16 C17 H17A 119.5
C18 C17 H17A 119.5
C19 C18 C17 119.3(6)
C19 C18 H18A 120.4
C17 C18 H18A 120.4
C18 C19 C20 119.9(6)
C18 C19 H19A 120.1
C20 C19 H19A 120.1
C21 C20 C19 120.7(7)
C21 C20 H20A 119.6
C19 C20 H20A 119.6
C20 C21 C16 120.1(6)
C20 C21 H21A 120.0
C16 C21 H21A 120.0
C27 C22 C23 118.5(6)
C27 C22 P1 124.4(5)
C23 C22 P1 116.9(4)
C24 C23 C22 120.6(6)
C24 C23 H23A 119.7
C22 C23 H23A 119.7
C25 C24 C23 121.7(6)
C25 C24 H24A 119.2
C23 C24 H24A 119.2
C24 C25 C26 118.8(6)
C24 C25 H25A 120.6
C26 C25 H25A 120.6
C25 C26 C27 121.0(6)
C25 C26 H26A 119.5
C27 C26 H26A 119.5
C22 C27 C26 119.5(6)
C22 C27 H27A 120.2
C26 C27 H27A 120.2
C33 C28 C29 118.6(5)
C33 C28 P2 122.4(4)
C29 C28 P2 118.9(4)
C30 C29 C28 121.4(6)
C30 C29 H29A 119.3
C28 C29 H29A 119.3
C29 C30 C31 118.5(6)
C29 C30 H30A 120.7
C31 C30 H30A 120.7
C32 C31 C30 120.5(6)
C32 C31 H31A 119.7
C30 C31 H31A 119.7
C31 C32 C33 120.2(6)
C31 C32 H32A 119.9
C33 C32 H32A 119.9
C28 C33 C32 120.7(6)
C28 C33 H33A 119.7
C32 C33 H33A 119.7
C39 C34 C35 119.2(5)
C39 C34 P2 118.0(4)
C35 C34 P2 122.9(4)
C36 C35 C34 119.1(6)
C36 C35 H35A 120.5
C34 C35 H35A 120.5
C35 C36 C37 122.1(6)
C35 C36 H36A 118.9
C37 C36 H36A 118.9
C38 C37 C36 118.1(6)
C38 C37 H37A 120.9
C36 C37 H37A 120.9
C37 C38 C39 120.2(6)
C37 C38 H38A 119.9
C39 C38 H38A 119.9
C34 C39 C38 121.3(6)
C34 C39 H39A 119.4
C38 C39 H39A 119.4
Cl2 C40 Cl1 113.4(6)
Cl2 C40 H40A 108.9
Cl1 C40 H40A 108.9
Cl2 C40 H40B 108.9
Cl1 C40 H40B 108.9
H40A C40 H40B 107.7
Cl3 C41 Cl4 113.5(5)
Cl3 C41 H41A 108.9
Cl4 C41 H41A 108.9
Cl3 C41 H41B 108.9
Cl4 C41 H41B 108.9
H41A C41 H41B 107.7

loop_
_geom_bond_atom_site_label_1
_geom_bond_atom_site_label_2
_geom_bond_distance
Fe1 C2 1.774(6)
Fe1 C1 1.787(7)
Fe1 P1 2.2025(19)
Fe1 S2 2.252(2)
Fe1 S1 2.2675(18)
Fe1 Fe2 2.5085(14)
Fe2 C3 1.764(6)
Fe2 C4 1.774(7)
Fe2 P2 2.2311(17)
Fe2 S2 2.2416(18)
Fe2 S1 2.252(2)
S1 C5 1.850(5)
S2 C14 1.853(6)
P1 C22 1.822(6)
P1 C16 1.835(6)
P1 C15 1.842(6)
P2 C34 1.825(5)
P2 C28 1.835(6)
P2 C15 1.854(6)
N1 C6 1.320(8)
N1 C7 1.379(7)
N2 C13 1.319(7)
N2 C12 1.371(8)
O1 C1 1.143(7)
O2 C2 1.145(7)
O3 C3 1.146(7)
O4 C4 1.144(7)
C5 C6 1.472(8)
C5 H5A 0.9700
C5 H5B 0.9700
C6 C13 1.429(9)
C7 C12 1.399(9)
C7 C8 1.400(9)
C8 C9 1.377(9)
C8 H8A 0.9300
C9 C10 1.384(11)
C9 H9A 0.9300
C10 C11 1.348(10)
C10 H10A 0.9300
C11 C12 1.420(8)
C11 H11A 0.9300
C13 C14 1.492(9)
C14 H14A 0.9700
C14 H14B 0.9700
C15 H15A 0.9700
C15 H15B 0.9700
C16 C17 1.387(8)
C16 C21 1.401(9)
C17 C18 1.392(9)
C17 H17A 0.9300
C18 C19 1.381(10)
C18 H18A 0.9300
C19 C20 1.392(10)
C19 H19A 0.9300
C20 C21 1.371(10)
C20 H20A 0.9300
C21 H21A 0.9300
C22 C27 1.379(8)
C22 C23 1.398(8)
C23 C24 1.365(9)
C23 H23A 0.9300
C24 C25 1.353(10)
C24 H24A 0.9300
C25 C26 1.379(10)
C25 H25A 0.9300
C26 C27 1.399(9)
C26 H26A 0.9300
C27 H27A 0.9300
C28 C33 1.379(8)
C28 C29 1.396(8)
C29 C30 1.383(9)
C29 H29A 0.9300
C30 C31 1.390(10)
C30 H30A 0.9300
C31 C32 1.379(10)
C31 H31A 0.9300
C32 C33 1.377(9)
C32 H32A 0.9300
C33 H33A 0.9300
C34 C39 1.380(8)
C34 C35 1.391(8)
C35 C36 1.384(8)
C35 H35A 0.9300
C36 C37 1.386(9)
C36 H36A 0.9300
C37 C38 1.386(9)
C37 H37A 0.9300
C38 C39 1.382(8)
C38 H38A 0.9300
C39 H39A 0.9300
C40 Cl2 1.706(10)
C40 Cl1 1.751(10)
C40 H40A 0.9700
C40 H40B 0.9700
C41 Cl3 1.751(10)
C41 Cl4 1.747(9)
C41 H41A 0.9700
C41 H41B 0.9700
